data_7032765
loop_
_publ_author_name
'Medrano, Angeles'
'Dennis, Stephen M.'
'Alvarez-Vald\'es, Amparo'
'Perles, Josefina'
'McGregor Mason, Tracey'
'Quiroga, Adoracion G.'

_publ_section_title
;
 Synthesis, cytotoxicity, DNA interaction and cell cycle studies of
 trans-diiodophosphine Pt(ii) complexes.
;
_journal_issue 8
_journal_name_full 'Dalton transactions (Cambridge, England : 2003)'
_journal_page_first 3557
_journal_page_last 3562
_journal_paper_doi 10.1039/c4dt02392g
_journal_volume 44
_journal_year 2015
_chemical_formula_sum 'C21 H24 I2 N P Pt'
_chemical_formula_weight 770.27
_chemical_name_common MM67
_space_group_crystal_system triclinic
_space_group_IT_number 2
_space_group_name_Hall '-P 1'
_space_group_name_H-M_alt 'P -1'
_symmetry_space_group_name_Hall '-P 1'
_symmetry_space_group_name_H-M 'P -1'
_atom_sites_solution_hydrogens geom
_atom_sites_solution_primary direct
_atom_sites_solution_secondary difmap
_audit_creation_method 'SHELXTL-97 (Sheldrick, 2008)'
_cell_angle_alpha 84.048(4)
_cell_angle_beta 81.976(4)
_cell_angle_gamma 86.335(4)
_cell_formula_units_Z 2
_cell_length_a 9.5189(7)
_cell_length_b 10.9327(10)
_cell_length_c 11.5197(10)
_cell_measurement_reflns_used 9235
_cell_measurement_temperature 296.(2)
_cell_measurement_theta_max 27.8259
_cell_measurement_theta_min 2.4677
_cell_volume 1179.20(17)
_computing_cell_refinement 'SAINT V7.68A (Bruker AXS, 2009)'
_computing_data_collection 'Bruker Instrument Service v2010.9.0.0'
_computing_data_reduction 'SAINT V7.68A (Bruker AXS, 2009)'
_computing_molecular_graphics 'Mercury 3.1'
_computing_publication_material 'SHELXTL-97 (Sheldrick, 2008)'
_computing_structure_refinement 'SHELXL-97 (Sheldrick, 2008)'
_computing_structure_solution 'SHELXS-97 (Sheldrick, 2008)'
_diffrn_ambient_temperature 296.(2)
_diffrn_detector_area_resol_mean 8.3333
_diffrn_measured_fraction_theta_full 0.991
_diffrn_measured_fraction_theta_max 0.991
_diffrn_measurement_device_type 'Bruker Kappa Apex II'
_diffrn_radiation_monochromator graphite
_diffrn_radiation_wavelength 0.71073
_diffrn_reflns_av_R_equivalents 0.0400
_diffrn_reflns_av_sigmaI/netI 0.0228
_diffrn_reflns_limit_h_max 12
_diffrn_reflns_limit_h_min -12
_diffrn_reflns_limit_k_max 14
_diffrn_reflns_limit_k_min -14
_diffrn_reflns_limit_l_max 15
_diffrn_reflns_limit_l_min -15
_diffrn_reflns_number 51025
_diffrn_reflns_theta_full 28.35
_diffrn_reflns_theta_max 28.35
_diffrn_reflns_theta_min 1.79
_exptl_absorpt_coefficient_mu 8.641
_exptl_absorpt_correction_T_max 0.48
_exptl_absorpt_correction_T_min 0.31
_exptl_absorpt_correction_type multi-scan
_exptl_absorpt_process_details sadabs
_exptl_crystal_colour 'light orange'
_exptl_crystal_density_diffrn 2.169
_exptl_crystal_density_method 'not measured'
_exptl_crystal_description prismatic
_exptl_crystal_F_000 712
_exptl_crystal_size_max 0.220
_exptl_crystal_size_mid 0.190
_exptl_crystal_size_min 0.100
_refine_diff_density_max 1.103
_refine_diff_density_min -1.964
_refine_ls_extinction_method none
_refine_ls_goodness_of_fit_ref 1.000
_refine_ls_hydrogen_treatment constr
_refine_ls_matrix_type full
_refine_ls_number_parameters 237
_refine_ls_number_reflns 5847
_refine_ls_number_restraints 0
_refine_ls_restrained_S_all 1.000
_refine_ls_R_factor_all 0.0394
_refine_ls_R_factor_gt 0.0281
_refine_ls_shift/su_max 0.001
_refine_ls_shift/su_mean 0.000
_refine_ls_structure_factor_coef Fsqd
_refine_ls_weighting_details 'calc w=1/[\s^2^(Fo^2^)+(0.0827P)^2^+0.3094P] where P=(Fo^2^+2Fc^2^)/3'
_refine_ls_weighting_scheme calc
_refine_ls_wR_factor_gt 0.0924
_refine_ls_wR_factor_ref 0.1129
_reflns_number_gt 4953
_reflns_number_total 5847
_reflns_threshold_expression >2sigma(I)
_cod_data_source_file c4dt02392g2.cif
_cod_data_source_block I
_cod_depositor_comments 'Adding full bibliography for 7032765.cif.'
_cod_database_code 7032765

loop_
_space_group_symop_operation_xyz
'x, y, z'
'-x, -y, -z'

loop_
_atom_site_type_symbol
_atom_site_label
_atom_site_fract_x
_atom_site_fract_y
_atom_site_fract_z
_atom_site_U_iso_or_equiv
_atom_site_adp_type
_atom_site_calc_flag
_atom_site_refinement_flags
_atom_site_occupancy
Pt Pt1 0.473091(18) 0.700733(16) 0.786607(16) 0.04039(9) Uani d . 1
I I1 0.29665(5) 0.66118(5) 0.98164(3) 0.06425(13) Uani d . 1
I I2 0.66762(4) 0.71489(5) 0.60498(4) 0.06161(13) Uani d . 1
N N1 0.6417(5) 0.6676(5) 0.8900(5) 0.0619(13) Uani d . 1
H H1A 0.6034 0.6402 0.9632 0.074 Uiso calc R 1
H H1B 0.6976 0.6052 0.8611 0.074 Uiso calc R 1
C C1 0.7359(7) 0.7681(7) 0.9014(6) 0.0703(18) Uani d . 1
H H1 0.7778 0.7968 0.8214 0.084 Uiso calc R 1
C C2 0.8584(8) 0.7146(8) 0.9667(7) 0.088(2) Uani d . 1
H H2A 0.8221 0.6873 1.0465 0.133 Uiso calc R 1
H H2B 0.9253 0.7767 0.9663 0.133 Uiso calc R 1
H H2C 0.9047 0.6462 0.9283 0.133 Uiso calc R 1
C C3 0.6561(8) 0.8752(8) 0.9517(8) 0.087(2) Uani d . 1
H H3A 0.5797 0.9014 0.9073 0.13 Uiso calc R 1
H H3B 0.7187 0.9413 0.9484 0.13 Uiso calc R 1
H H3C 0.6184 0.8523 1.0322 0.13 Uiso calc R 1
P P1 0.29311(13) 0.72668(11) 0.67827(11) 0.0353(2) Uani d . 1
C C4 0.1662(5) 0.8536(4) 0.7104(4) 0.0392(10) Uani d . 1
C C5 0.1757(6) 0.9251(5) 0.8018(5) 0.0542(13) Uani d . 1
H H5 0.2494 0.9094 0.8472 0.065 Uiso calc R 1
C C6 0.0743(8) 1.0206(6) 0.8253(7) 0.0732(19) Uani d . 1
H H6 0.0824 1.0687 0.8858 0.088 Uiso calc R 1
C C7 -0.0369(7) 1.0447(6) 0.7609(7) 0.0669(18) Uani d . 1
H H7 -0.106 1.1062 0.7797 0.08 Uiso calc R 1
C C8 -0.0452(6) 0.9764(6) 0.6675(6) 0.0645(16) Uani d . 1
H H8 -0.1188 0.9933 0.6221 0.077 Uiso calc R 1
C C9 0.0560(6) 0.8831(5) 0.6417(5) 0.0507(12) Uani d . 1
H H9 0.0507 0.8391 0.5777 0.061 Uiso calc R 1
C C10 0.3368(5) 0.7593(4) 0.5188(4) 0.0375(10) Uani d . 1
C C11 0.3741(6) 0.8790(5) 0.4736(5) 0.0486(12) Uani d . 1
H H11 0.3748 0.9397 0.5244 0.058 Uiso calc R 1
C C12 0.4097(6) 0.9066(6) 0.3539(5) 0.0598(15) Uani d . 1
H H12 0.437 0.9852 0.3241 0.072 Uiso calc R 1
C C13 0.4045(6) 0.8165(7) 0.2778(5) 0.0617(16) Uani d . 1
H H13 0.4258 0.8358 0.197 0.074 Uiso calc R 1
C C14 0.3686(7) 0.7003(6) 0.3209(5) 0.0612(15) Uani d . 1
H H14 0.3679 0.6404 0.2694 0.073 Uiso calc R 1
C C15 0.3328(6) 0.6705(5) 0.4414(5) 0.0509(12) Uani d . 1
H H15 0.3064 0.5914 0.4701 0.061 Uiso calc R 1
C C16 0.1976(5) 0.5853(4) 0.6920(4) 0.0411(10) Uani d . 1
C C17 0.0540(7) 0.5834(6) 0.6868(7) 0.0659(17) Uani d . 1
H H17 -0.0023 0.6562 0.6857 0.079 Uiso calc R 1
C C18 -0.0059(9) 0.4704(7) 0.6833(8) 0.093(3) Uani d . 1
H H18 -0.102 0.4692 0.6763 0.112 Uiso calc R 1
C C19 0.0725(10) 0.3629(6) 0.6899(7) 0.082(2) Uani d . 1
H H19 0.0299 0.2886 0.6899 0.098 Uiso calc R 1
C C20 0.2140(8) 0.3639(5) 0.6965(6) 0.0659(17) Uani d . 1
H H20 0.2686 0.2903 0.6999 0.079 Uiso calc R 1
C C21 0.2772(7) 0.4752(5) 0.6981(5) 0.0539(13) Uani d . 1
H H21 0.3739 0.4753 0.7033 0.065 Uiso calc R 1

loop_
_atom_site_aniso_label
_atom_site_aniso_U_11
_atom_site_aniso_U_22
_atom_site_aniso_U_33
_atom_site_aniso_U_12
_atom_site_aniso_U_13
_atom_site_aniso_U_23
Pt1 0.03798(13) 0.04086(13) 0.04451(13) -0.00347(8) -0.01565(9) 0.00019(8)
I1 0.0622(3) 0.0839(3) 0.0453(2) -0.0142(2) -0.01209(18) 0.01280(19)
I2 0.0377(2) 0.0912(3) 0.0586(2) 0.00382(18) -0.00782(16) -0.0221(2)
N1 0.056(3) 0.064(3) 0.071(3) -0.011(2) -0.037(3) 0.011(2)
C1 0.057(4) 0.091(5) 0.067(4) -0.011(3) -0.018(3) -0.007(4)
C2 0.059(4) 0.121(7) 0.098(6) -0.004(4) -0.042(4) -0.028(5)
C3 0.071(5) 0.104(6) 0.090(5) -0.002(4) -0.010(4) -0.032(5)
P1 0.0340(6) 0.0355(6) 0.0379(6) -0.0027(4) -0.0102(5) -0.0027(5)
C4 0.039(2) 0.034(2) 0.044(3) -0.0007(18) -0.007(2) -0.0005(19)
C5 0.059(3) 0.046(3) 0.062(3) -0.005(2) -0.015(3) -0.010(2)
C6 0.084(5) 0.049(3) 0.089(5) 0.003(3) -0.010(4) -0.026(3)
C7 0.060(4) 0.044(3) 0.089(5) 0.009(3) 0.008(3) 0.002(3)
C8 0.043(3) 0.059(4) 0.086(5) 0.001(3) -0.009(3) 0.014(3)
C9 0.044(3) 0.054(3) 0.055(3) 0.003(2) -0.013(2) -0.002(2)
C10 0.031(2) 0.044(2) 0.038(2) -0.0005(18) -0.0090(18) 0.0001(19)
C11 0.049(3) 0.046(3) 0.049(3) -0.001(2) -0.007(2) -0.002(2)
C12 0.055(3) 0.064(4) 0.056(3) -0.003(3) -0.003(3) 0.013(3)
C13 0.054(3) 0.088(5) 0.038(3) 0.003(3) -0.001(2) 0.005(3)
C14 0.063(4) 0.080(4) 0.042(3) -0.004(3) -0.006(3) -0.014(3)
C15 0.059(3) 0.053(3) 0.042(3) -0.007(3) -0.012(2) -0.005(2)
C16 0.046(3) 0.038(2) 0.040(2) -0.006(2) -0.007(2) -0.0032(19)
C17 0.049(3) 0.058(4) 0.093(5) -0.009(3) -0.015(3) -0.009(3)
C18 0.070(5) 0.072(5) 0.142(8) -0.034(4) -0.020(5) -0.004(5)
C19 0.105(6) 0.050(4) 0.095(5) -0.035(4) -0.020(4) 0.001(3)
C20 0.098(5) 0.034(3) 0.065(4) -0.004(3) -0.010(4) -0.004(2)
C21 0.062(3) 0.045(3) 0.054(3) -0.004(2) -0.012(3) 0.000(2)

loop_
_atom_type_symbol
_atom_type_description
_atom_type_scat_dispersion_real
_atom_type_scat_dispersion_imag
_atom_type_scat_source
C C 0.0033 0.0016 'International Tables Vol C Tables 4.2.6.8 and 6.1.1.4'
H H 0.0000 0.0000 'International Tables Vol C Tables 4.2.6.8 and 6.1.1.4'
N N 0.0061 0.0033 'International Tables Vol C Tables 4.2.6.8 and 6.1.1.4'
P P 0.1023 0.0942 'International Tables Vol C Tables 4.2.6.8 and 6.1.1.4'
I I -0.4742 1.8119 'International Tables Vol C Tables 4.2.6.8 and 6.1.1.4'
Pt Pt -1.7033 8.3905 'International Tables Vol C Tables 4.2.6.8 and 6.1.1.4'

loop_
_geom_angle_atom_site_label_1
_geom_angle_atom_site_label_2
_geom_angle_atom_site_label_3
_geom_angle
N1 Pt1 P1 177.41(14)
N1 Pt1 I2 86.52(16)
P1 Pt1 I2 93.99(3)
N1 Pt1 I1 87.76(15)
P1 Pt1 I1 91.51(3)
I2 Pt1 I1 172.327(16)
C1 N1 Pt1 120.4(4)
C1 N1 H1A 107.2
Pt1 N1 H1A 107.2
C1 N1 H1B 107.2
Pt1 N1 H1B 107.2
H1A N1 H1B 106.9
C3 C1 N1 112.3(6)
C3 C1 C2 114.7(6)
N1 C1 C2 109.1(6)
C3 C1 H1 106.7
N1 C1 H1 106.7
C2 C1 H1 106.7
C1 C2 H2A 109.5
C1 C2 H2B 109.5
H2A C2 H2B 109.5
C1 C2 H2C 109.5
H2A C2 H2C 109.5
H2B C2 H2C 109.5
C1 C3 H3A 109.5
C1 C3 H3B 109.5
H3A C3 H3B 109.5
C1 C3 H3C 109.5
H3A C3 H3C 109.5
H3B C3 H3C 109.5
C4 P1 C16 108.7(2)
C4 P1 C10 100.4(2)
C16 P1 C10 102.8(2)
C4 P1 Pt1 115.95(16)
C16 P1 Pt1 109.99(17)
C10 P1 Pt1 117.84(15)
C5 C4 C9 118.1(5)
C5 C4 P1 121.6(4)
C9 C4 P1 120.3(4)
C4 C5 C6 120.0(6)
C4 C5 H5 120.0
C6 C5 H5 120.0
C7 C6 C5 121.3(6)
C7 C6 H6 119.4
C5 C6 H6 119.4
C6 C7 C8 119.2(6)
C6 C7 H7 120.4
C8 C7 H7 120.4
C9 C8 C7 120.1(6)
C9 C8 H8 119.9
C7 C8 H8 119.9
C8 C9 C4 121.2(6)
C8 C9 H9 119.4
C4 C9 H9 119.4
C15 C10 C11 119.3(5)
C15 C10 P1 122.3(4)
C11 C10 P1 118.5(4)
C12 C11 C10 120.1(5)
C12 C11 H11 119.9
C10 C11 H11 119.9
C11 C12 C13 119.7(6)
C11 C12 H12 120.1
C13 C12 H12 120.1
C14 C13 C12 120.5(5)
C14 C13 H13 119.8
C12 C13 H13 119.8
C13 C14 C15 120.6(6)
C13 C14 H14 119.7
C15 C14 H14 119.7
C14 C15 C10 119.7(5)
C14 C15 H15 120.1
C10 C15 H15 120.1
C17 C16 C21 119.1(5)
C17 C16 P1 123.5(4)
C21 C16 P1 117.2(4)
C16 C17 C18 119.0(7)
C16 C17 H17 120.5
C18 C17 H17 120.5
C19 C18 C17 121.6(7)
C19 C18 H18 119.2
C17 C18 H18 119.2
C18 C19 C20 119.6(6)
C18 C19 H19 120.2
C20 C19 H19 120.2
C19 C20 C21 120.1(6)
C19 C20 H20 119.9
C21 C20 H20 119.9
C16 C21 C20 120.5(6)
C16 C21 H21 119.7
C20 C21 H21 119.7

loop_
_geom_bond_atom_site_label_1
_geom_bond_atom_site_label_2
_geom_bond_distance
Pt1 N1 2.120(4)
Pt1 P1 2.2438(12)
Pt1 I2 2.5920(5)
Pt1 I1 2.6255(5)
N1 C1 1.489(8)
N1 H1A 0.9
N1 H1B 0.9
C1 C3 1.480(11)
C1 C2 1.528(10)
C1 H1 0.98
C2 H2A 0.96
C2 H2B 0.96
C2 H2C 0.96
C3 H3A 0.96
C3 H3B 0.96
C3 H3C 0.96
P1 C4 1.814(5)
P1 C16 1.825(5)
P1 C10 1.829(5)
C4 C5 1.391(7)
C4 C9 1.402(7)
C5 C6 1.396(9)
C5 H5 0.93
C6 C7 1.373(10)
C6 H6 0.93
C7 C8 1.385(10)
C7 H7 0.93
C8 C9 1.383(8)
C8 H8 0.93
C9 H9 0.93
C10 C15 1.391(7)
C10 C11 1.406(7)
C11 C12 1.380(8)
C11 H11 0.93
C12 C13 1.392(9)
C12 H12 0.93
C13 C14 1.361(9)
C13 H13 0.93
C14 C15 1.392(8)
C14 H14 0.93
C15 H15 0.93
C16 C17 1.378(8)
C16 C21 1.381(8)
C17 C18 1.401(9)
C17 H17 0.93
C18 C19 1.352(12)
C18 H18 0.93
C19 C20 1.360(11)
C19 H19 0.93
C20 C21 1.395(8)
C20 H20 0.93
C21 H21 0.93
